data_7130876
loop_
_publ_author_name
'Ye, Dong-Nai'
'Zhang, Yujie'
'Xing, Yu-Qin'
'Tan, Zhi-Rong'
'Chen, Zhengwang'
'Qiu, Jia-Bin'
'Liu, Shi-Yong'

_publ_section_title
;
 Tunable cyano substituents in D-A conjugated polymers accessed via direct
 arylation for photocatalytic hydrogen production
;
_journal_name_full 'Chemical Communications'
_journal_paper_doi 10.1039/D2CC04625C
_journal_year 2022
_chemical_formula_moiety 'C13 H8 Br N S'
_chemical_formula_sum 'C13 H8 Br N S'
_chemical_formula_weight 290.17
_space_group_crystal_system orthorhombic
_space_group_IT_number 19
_space_group_name_Hall 'P 2ac 2ab'
_space_group_name_H-M_alt 'P 21 21 21'
_atom_sites_solution_hydrogens geom
_audit_creation_date 2021-08-30
_audit_creation_method
;
Olex2 1.3
(compiled 2020.11.12 svn.r5f609507 for OlexSys, GUI svn.r6226)
;
_audit_update_record
;
2022-07-16 deposited with the CCDC.	2022-10-18 downloaded from the CCDC.
;
_cell_angle_alpha 90
_cell_angle_beta 90
_cell_angle_gamma 90
_cell_formula_units_Z 4
_cell_length_a 4.6828(3)
_cell_length_b 13.6599(7)
_cell_length_c 19.3081(12)
_cell_measurement_reflns_used 1622
_cell_measurement_temperature 293(2)
_cell_measurement_theta_max 19.8740
_cell_measurement_theta_min 1.9070
_cell_volume 1235.07(13)
_computing_cell_refinement 'CrysAlisPro 1.171.40.60a (Rigaku OD, 2019)'
_computing_data_collection 'CrysAlisPro 1.171.40.60a (Rigaku OD, 2019)'
_computing_data_reduction 'CrysAlisPro 1.171.40.60a (Rigaku OD, 2019)'
_computing_molecular_graphics 'Olex2 1.3 (Dolomanov et al., 2009)'
_computing_publication_material 'Olex2 1.3 (Dolomanov et al., 2009)'
_computing_structure_refinement 'SHELXL 2018/3 (Sheldrick, 2015)'
_diffrn_ambient_temperature 293(2)
_diffrn_measured_fraction_theta_full 0.999
_diffrn_measured_fraction_theta_max 0.961
_diffrn_measurement_device_type 'multiwire proportional'
_diffrn_measurement_method 'phi and omega scans'
_diffrn_radiation_monochromator graphite
_diffrn_radiation_type MoK\a
_diffrn_radiation_wavelength 0.71073
_diffrn_reflns_av_R_equivalents 0.0501
_diffrn_reflns_av_unetI/netI 0.1073
_diffrn_reflns_Laue_measured_fraction_full 0.999
_diffrn_reflns_Laue_measured_fraction_max 0.961
_diffrn_reflns_limit_h_max 6
_diffrn_reflns_limit_h_min -6
_diffrn_reflns_limit_k_max 13
_diffrn_reflns_limit_k_min -19
_diffrn_reflns_limit_l_max 26
_diffrn_reflns_limit_l_min -26
_diffrn_reflns_number 7528
_diffrn_reflns_point_group_measured_fraction_full 0.947
_diffrn_reflns_point_group_measured_fraction_max 0.882
_diffrn_reflns_theta_full 25.242
_diffrn_reflns_theta_max 30.106
_diffrn_reflns_theta_min 1.826
_exptl_absorpt_coefficient_mu 3.467
_exptl_absorpt_correction_type none
_exptl_crystal_colour yellow
_exptl_crystal_colour_primary yellow
_exptl_crystal_density_diffrn 1.561
_exptl_crystal_description block
_exptl_crystal_F_000 576
_exptl_crystal_size_max 0.18
_exptl_crystal_size_mid 0.16
_exptl_crystal_size_min 0.15
_refine_diff_density_max 0.625
_refine_diff_density_min -0.486
_refine_diff_density_rms 0.088
_refine_ls_abs_structure_details
;
 Flack x determined using 424 quotients [(I+)-(I-)]/[(I+)+(I-)]
 (Parsons, Flack and Wagner, Acta Cryst. B69 (2013) 249-259).
;
_refine_ls_abs_structure_Flack 0.015(14)
_refine_ls_extinction_method none
_refine_ls_goodness_of_fit_ref 1.090
_refine_ls_hydrogen_treatment constr
_refine_ls_matrix_type full
_refine_ls_number_parameters 145
_refine_ls_number_reflns 3205
_refine_ls_number_restraints 1
_refine_ls_restrained_S_all 1.098
_refine_ls_R_factor_all 0.1685
_refine_ls_R_factor_gt 0.0982
_refine_ls_shift/su_max 0.000
_refine_ls_shift/su_mean 0.000
_refine_ls_structure_factor_coef Fsqd
_refine_ls_weighting_details 'w=1/[\s^2^(Fo^2^)+(0.0415P)^2^+3.4887P] where P=(Fo^2^+2Fc^2^)/3'
_refine_ls_weighting_scheme calc
_refine_ls_wR_factor_gt 0.1462
_refine_ls_wR_factor_ref 0.1681
_reflns_Friedel_coverage 0.565
_reflns_Friedel_fraction_full 0.869
_reflns_Friedel_fraction_max 0.770
_reflns_number_gt 1911
_reflns_number_total 3205
_reflns_threshold_expression 'I > 2\s(I)'
_cod_data_source_file d2cc04625c2.cif
_cod_data_source_block 1
_cod_database_code 7130876
_shelx_shelxl_version_number 2018/3
_shelx_space_group_comment
;
The symmetry employed for this shelxl refinement is uniquely defined
by the following loop, which should always be used as a source of
symmetry information in preference to the above space-group names.
They are only intended as comments.
;
_olex2_refinement_description
;
1. Fixed Uiso
 At 1.2 times of:
  All C(H) groups
2. Restrained distances
 C7-C8
 1.32 with sigma of 0.01
3.a Aromatic/amide H refined with riding coordinates:
 C1(H1), C11(H11), C2(H2), C8(H8), C3(H3), C10(H10), C9(H9), C6(H6)
;
_olex2_submission_special_instructions 'No special instructions were received'

loop_
_space_group_symop_operation_xyz
'x, y, z'
'-x+1/2, -y, z+1/2'
'-x, y+1/2, -z+1/2'
'x+1/2, -y+1/2, -z'

loop_
_atom_site_label
_atom_site_type_symbol
_atom_site_fract_x
_atom_site_fract_y
_atom_site_fract_z
_atom_site_U_iso_or_equiv
_atom_site_adp_type
_atom_site_occupancy
_atom_site_site_symmetry_order
_atom_site_calc_flag
_atom_site_refinement_flags_posn
_atom_site_refinement_flags_adp
_atom_site_refinement_flags_occupancy
_atom_site_disorder_assembly
_atom_site_disorder_group
Br1 Br -0.0262(3) 0.94991(8) 0.01862(6) 0.0576(4) Uani 1 1 d . . . . .
S1 S 1.2637(8) 0.6670(2) 0.34815(18) 0.0638(9) Uani 1 1 d . . . . .
C1 C 0.312(2) 0.9466(7) 0.1422(5) 0.045(3) Uani 1 1 d . . . . .
H1 H 0.245137 1.009979 0.148645 0.054 Uiso 1 1 calc R U . . .
C11 C 0.953(3) 0.8162(7) 0.2815(5) 0.046(3) Uani 1 1 d . . . . .
H11 H 0.908355 0.882591 0.282040 0.055 Uiso 1 1 calc R U . . .
N1 N 0.931(3) 0.5818(6) 0.2099(6) 0.077(4) Uani 1 1 d . . . . .
C2 C 0.503(3) 0.9055(6) 0.1895(5) 0.043(2) Uani 1 1 d . . . . .
H2 H 0.562305 0.942312 0.227389 0.052 Uiso 1 1 calc R U . . .
C8 C 1.275(2) 0.8534(7) 0.3822(5) 0.041(3) Uani 1 1 d D . . . .
H8 H 1.245002 0.920649 0.383743 0.049 Uiso 1 1 calc R U . . .
C3 C 0.506(3) 0.7564(6) 0.1244(5) 0.049(3) Uani 1 1 d . . . . .
H3 H 0.567400 0.692225 0.118047 0.059 Uiso 1 1 calc R U . . .
C4 C 0.608(2) 0.8095(6) 0.1811(5) 0.038(2) Uani 1 1 d . . . . .
C7 C 1.151(2) 0.7891(7) 0.3354(5) 0.042(3) Uani 1 1 d D . . . .
C12 C 0.815(2) 0.7667(6) 0.2301(5) 0.036(2) Uani 1 1 d . . . . .
C5 C 0.225(2) 0.8924(6) 0.0860(5) 0.039(3) Uani 1 1 d . . . . .
C10 C 1.473(3) 0.7031(8) 0.4160(5) 0.058(3) Uani 1 1 d . . . . .
H10 H 1.584218 0.660062 0.441778 0.069 Uiso 1 1 calc R U . . .
C13 C 0.881(2) 0.6618(8) 0.2202(5) 0.049(3) Uani 1 1 d . . . . .
C9 C 1.460(3) 0.7987(8) 0.4284(6) 0.065(3) Uani 1 1 d . . . . .
H9 H 1.562486 0.828290 0.463998 0.078 Uiso 1 1 calc R U . . .
C6 C 0.316(3) 0.7967(7) 0.0773(6) 0.051(3) Uani 1 1 d . . . . .
H6 H 0.250348 0.759833 0.040099 0.061 Uiso 1 1 calc R U . . .

loop_
_atom_site_aniso_label
_atom_site_aniso_U_11
_atom_site_aniso_U_22
_atom_site_aniso_U_33
_atom_site_aniso_U_23
_atom_site_aniso_U_13
_atom_site_aniso_U_12
Br1 0.0686(8) 0.0487(5) 0.0554(6) 0.0023(6) -0.0099(7) 0.0054(7)
S1 0.072(2) 0.0473(15) 0.072(2) 0.0080(16) -0.0054(19) 0.0011(17)
C1 0.051(6) 0.030(5) 0.055(7) -0.002(6) 0.011(5) 0.000(6)
C11 0.049(7) 0.035(5) 0.055(6) 0.004(5) 0.011(7) 0.005(6)
N1 0.110(11) 0.034(5) 0.088(8) -0.007(5) -0.016(8) 0.006(6)
C2 0.050(6) 0.034(4) 0.045(6) -0.004(4) -0.002(7) -0.004(6)
C8 0.037(6) 0.038(5) 0.047(6) 0.008(5) -0.018(5) -0.006(5)
C3 0.053(7) 0.032(4) 0.063(7) -0.007(5) -0.006(8) -0.006(6)
C4 0.048(6) 0.024(4) 0.042(6) -0.002(4) 0.011(5) -0.005(4)
C7 0.036(6) 0.036(5) 0.055(7) 0.008(5) 0.010(6) 0.008(5)
C12 0.041(6) 0.027(5) 0.041(6) -0.002(5) 0.011(5) 0.000(5)
C5 0.043(7) 0.028(5) 0.047(6) 0.004(5) 0.004(5) 0.001(5)
C10 0.055(8) 0.065(7) 0.053(7) 0.006(6) 0.001(7) 0.006(8)
C13 0.057(8) 0.044(6) 0.045(6) 0.002(5) -0.005(5) -0.005(6)
C9 0.067(9) 0.068(7) 0.060(8) -0.013(6) 0.004(8) -0.006(8)
C6 0.056(8) 0.044(6) 0.053(7) -0.015(5) -0.002(6) -0.005(6)

loop_
_atom_type_symbol
_atom_type_description
_atom_type_scat_dispersion_real
_atom_type_scat_dispersion_imag
_atom_type_scat_source
C C 0.0033 0.0016 'International Tables Vol C Tables 4.2.6.8 and 6.1.1.4'
H H 0.0000 0.0000 'International Tables Vol C Tables 4.2.6.8 and 6.1.1.4'
Br Br -0.2901 2.4595 'International Tables Vol C Tables 4.2.6.8 and 6.1.1.4'
N N 0.0061 0.0033 'International Tables Vol C Tables 4.2.6.8 and 6.1.1.4'
S S 0.1246 0.1234 'International Tables Vol C Tables 4.2.6.8 and 6.1.1.4'

loop_
_geom_angle_atom_site_label_1
_geom_angle_atom_site_label_2
_geom_angle_atom_site_label_3
_geom_angle
_geom_angle_site_symmetry_1
_geom_angle_site_symmetry_3
_geom_angle_publ_flag
C10 S1 C7 90.3(5) . . ?
C2 C1 H1 120.3 . . ?
C5 C1 H1 120.3 . . ?
C5 C1 C2 119.4(9) . . ?
C7 C11 H11 112.7 . . ?
C12 C11 H11 112.7 . . ?
C12 C11 C7 134.6(9) . . ?
C1 C2 H2 119.2 . . ?
C1 C2 C4 121.5(9) . . ?
C4 C2 H2 119.2 . . ?
C7 C8 H8 125.5 . . ?
C7 C8 C9 108.9(9) . . ?
C9 C8 H8 125.5 . . ?
C4 C3 H3 119.1 . . ?
C6 C3 H3 119.1 . . ?
C6 C3 C4 121.8(9) . . ?
C2 C4 C12 121.6(9) . . ?
C3 C4 C2 117.0(10) . . ?
C3 C4 C12 121.4(8) . . ?
C11 C7 S1 122.3(7) . . ?
C8 C7 S1 112.5(8) . . ?
C8 C7 C11 125.2(9) . . ?
C11 C12 C4 125.5(9) . . ?
C11 C12 C13 118.4(10) . . ?
C4 C12 C13 116.0(9) . . ?
C1 C5 Br1 119.8(7) . . ?
C1 C5 C6 120.7(10) . . ?
C6 C5 Br1 119.5(8) . . ?
S1 C10 H10 123.3 . . ?
C9 C10 S1 113.3(10) . . ?
C9 C10 H10 123.3 . . ?
N1 C13 C12 177.4(12) . . ?
C8 C9 H9 122.5 . . ?
C10 C9 C8 115.0(11) . . ?
C10 C9 H9 122.5 . . ?
C3 C6 H6 120.2 . . ?
C5 C6 C3 119.6(10) . . ?
C5 C6 H6 120.2 . . ?

loop_
_geom_bond_atom_site_label_1
_geom_bond_atom_site_label_2
_geom_bond_distance
_geom_bond_site_symmetry_2
_geom_bond_publ_flag
Br1 C5 1.922(10) . ?
S1 C7 1.766(10) . ?
S1 C10 1.709(12) . ?
C1 H1 0.9300 . ?
C1 C2 1.394(14) . ?
C1 C5 1.376(13) . ?
C11 H11 0.9300 . ?
C11 C7 1.444(14) . ?
C11 C12 1.363(14) . ?
N1 C13 1.136(12) . ?
C2 H2 0.9300 . ?
C2 C4 1.410(12) . ?
C8 H8 0.9300 . ?
C8 C7 1.387(9) . ?
C8 C9 1.450(15) . ?
C3 H3 0.9300 . ?
C3 C4 1.399(13) . ?
C3 C6 1.386(15) . ?
C4 C12 1.474(14) . ?
C12 C13 1.478(13) . ?
C5 C6 1.385(13) . ?
C10 H10 0.9300 . ?
C10 C9 1.329(14) . ?
C9 H9 0.9300 . ?
C6 H6 0.9300 . ?

loop_
_geom_torsion_atom_site_label_1
_geom_torsion_atom_site_label_2
_geom_torsion_atom_site_label_3
_geom_torsion_atom_site_label_4
_geom_torsion
_geom_torsion_site_symmetry_1
_geom_torsion_site_symmetry_2
_geom_torsion_site_symmetry_3
_geom_torsion_site_symmetry_4
_geom_torsion_publ_flag
Br1 C5 C6 C3 177.4(8) . . . . ?
S1 C10 C9 C8 -0.4(15) . . . . ?
C1 C2 C4 C3 -1.8(15) . . . . ?
C1 C2 C4 C12 178.6(10) . . . . ?
C1 C5 C6 C3 -2.4(17) . . . . ?
C2 C1 C5 Br1 -177.6(8) . . . . ?
C2 C1 C5 C6 2.2(16) . . . . ?
C2 C4 C12 C11 -9.0(16) . . . . ?
C2 C4 C12 C13 172.9(10) . . . . ?
C3 C4 C12 C11 171.4(10) . . . . ?
C3 C4 C12 C13 -6.7(14) . . . . ?
C4 C3 C6 C5 0.4(17) . . . . ?
C7 S1 C10 C9 0.0(11) . . . . ?
C7 C11 C12 C4 177.7(10) . . . . ?
C7 C11 C12 C13 -4.3(18) . . . . ?
C7 C8 C9 C10 0.6(15) . . . . ?
C12 C11 C7 S1 -2.0(18) . . . . ?
C12 C11 C7 C8 177.8(12) . . . . ?
C5 C1 C2 C4 -0.1(16) . . . . ?
C10 S1 C7 C11 -179.8(9) . . . . ?
C10 S1 C7 C8 0.4(9) . . . . ?
C9 C8 C7 S1 -0.6(12) . . . . ?
C9 C8 C7 C11 179.6(10) . . . . ?
C6 C3 C4 C2 1.6(16) . . . . ?
C6 C3 C4 C12 -178.7(10) . . . . ?
